data_2009636
loop_
_publ_author_name
'\"Ozbey, S.'
'Kend\.i, E.'
'Hocaoglu, N.'
'Uyar, T.'
'Mak, T. C. W.'
'Cascarano, G. L.'

_publ_section_title
;
 2-Methyl-2-(4-nitrophenylazo)-1,3-indandione, C~16~H~11~N~3~O~4~
;
_journal_coden_ASTM ACSCEE
_journal_issue 4
_journal_name_full
;
 Acta Crystallographica, Section C: Crystal Structure Communications
;
_journal_page_first 629
_journal_page_last 631
_journal_paper_doi 10.1107/S0108270193009862
_journal_volume 50
_journal_year 1994
_chemical_formula_sum 'C16 H11 N3 O4'
_chemical_formula_weight 309.28
_space_group_IT_number 19
_symmetry_cell_setting orthorhombic
_symmetry_space_group_name_Hall 'P 2ac 2ab'
_symmetry_space_group_name_H-M 'P 21 21 21'
_atom_type_scat_source IntTabIV
_cell_angle_alpha 90.0
_cell_angle_beta 90.0
_cell_angle_gamma 90.0
_cell_formula_units_Z 8
_cell_length_a 6.890(2)
_cell_length_b 15.798(4)
_cell_length_c 27.201(7)
_cell_measurement_reflns_used 15
_cell_measurement_temperature 293
_cell_measurement_theta_max 20
_cell_measurement_theta_min 6
_cell_volume 2960.8(14)
_diffrn_measurement_device 'Nicolet R3m/V'
_diffrn_measurement_method \w-2\q
_diffrn_radiation_type MoK\a
_diffrn_radiation_wavelength 0.7107
_diffrn_reflns_limit_h_max 7
_diffrn_reflns_limit_h_min 0
_diffrn_reflns_limit_k_max 16
_diffrn_reflns_limit_k_min 0
_diffrn_reflns_limit_l_max 28
_diffrn_reflns_limit_l_min 0
_diffrn_reflns_number 1205
_diffrn_reflns_theta_max 22.5
_diffrn_standards_decay_% 1
_diffrn_standards_interval_count 125
_diffrn_standards_number 2
_exptl_absorpt_coefficient_mu 0.096
_exptl_absorpt_correction_T_max 0.924
_exptl_absorpt_correction_T_min 0.914
_exptl_absorpt_correction_type empirical
_exptl_crystal_colour Yellow
_exptl_crystal_density_diffrn 1.387
_exptl_crystal_description Plate
_exptl_crystal_size_max 0.3
_exptl_crystal_size_mid 0.3
_exptl_crystal_size_min 0.2
_refine_diff_density_max 0.145
_refine_diff_density_min -0.142
_refine_ls_goodness_of_fit_obs 1.5
_refine_ls_hydrogen_treatment refxyz
_refine_ls_number_parameters 420
_refine_ls_number_reflns 967
_refine_ls_R_factor_obs 0.043
_refine_ls_shift/esd_max 0.05
_refine_ls_structure_factor_coef F
_refine_ls_weighting_details 'w = 0.8515/[\s^2^(F) + 0.00054F^2^]'
_refine_ls_weighting_scheme calc
_refine_ls_wR_factor_obs 0.039
_reflns_number_observed 1088
_reflns_number_total 1205
_reflns_observed_criterion F>4\s(F)
_cod_data_source_file na1042.cif
_cod_data_source_block na1042_structure_1_of_1
_cod_depositor_comments
;
The following automatic conversions were performed:

'_refine_ls_weighting_scheme' value 'w = 0.8515/[\s^2^(F) +
0.00054F^2^]' was changed to 'calc'. New tag
'_refine_ls_weighting_details' was created. The value of the new tag
was set to 'w = 0.8515/[\s^2^(F) + 0.00054F^2^]'.

Automatic conversion script
Id: cif_fix_values 3143 2015-03-26 13:38:13Z robertas 
;
_cod_original_cell_volume 2961.0(10)
_cod_database_code 2009636

loop_
_symmetry_equiv_pos_as_xyz
x,y,z
1/2-x,-y,1/2+z
-x,1/2+y,1/2-z
1/2+x,1/2-y,-z

loop_
_atom_site_label
_atom_site_fract_x
_atom_site_fract_y
_atom_site_fract_z
_atom_site_U_iso_or_equiv
O1A .5278(11) .0648(4) .2419(2) .077(3)
O2A 1.1226(11) .1742(4) .2999(2) .081(3)
O3A .9985(13) -.2500(5) .4910(3) .106(3)
O4A .9593(10) -.1610(4) .5500(2) .107(3)
N1A .7908(10) .0777(4) .3687(2) .047(3)
N2A .8097(10) .0572(4) .3247(2) .056(3)
N3A .9568(13) -.1786(6) .5070(3) .076(4)
C4'A .9088(12) -.1135(6) .4707(3) .057(4)
C3'A .8690(12) -.0313(6) .4864(3) .051(4)
C2'A .8280(11) .0289(5) .4517(3) .052(4)
C1'A .8285(12) .0077(5) .4022(3) .045(3)
C6'A .8673(12) -.0745(6) .3866(3) .048(4)
C5'A .9044(11) -.1352(5) .4205(3) .050(4)
C10A .6762(15) .2072(5) .3119(3) .076(4)
C2A .7851(16) .1293(5) .2900(3) .057(4)
C3A .6832(16) .0957(6) .2438(3) .058(4)
C4A .8165(16) .1145(5) .2026(3) .051(4)
C9A .9938(17) .1477(6) .2188(3) .061(4)
C1A .9912(17) .1537(6) .2736(4) .065(5)
C8A 1.1489(16) .1647(6) .1870(4) .079(5)
C7A 1.1147(18) .1495(7) .1378(5) .093(5)
C6A .9386(18) .1186(7) .1208(4) .082(5)
C5A .7906(17) .0991(5) .1524(4) .072(5)
H3'A .8696(13) -.0160(6) .5251(3) 5.0
H2'A .7973(11) .0930(5) .4630(3) 5.0
H6'A .8654(12) -.0902(6) .3480(3) 5.0
H5'A .9308(11) -.1997(5) .4092(3) 7.0
H101A .5323(15) .1882(5) .3232(3) 7.0
H102A .6656(15) .2564(5) .2845(3) 7.0
H103A .7549(15) .2308(5) .3434(3) 7.0
H8A 1.2858(17) .1890(6) .2002(4) 8.0
H7A 1.229(2) .1611(7) .1113(5) 9.0
H6A .915(2) .1096(7) .0818(4) 7.0
H5A .6557(17) .0733(5) .1389(4) 7.0
O1B .6755(10) .1608(4) .5480(3) .097(3)
O2B .0879(10) .0383(5) .6014(2) .086(3)
O3B .4008(12) -.1302(5) .2798(3) .145(4)
O4B .4615(14) -.2255(5) .3299(2) .120(4)
N1B .3103(10) .0757(4) .4760(3) .064(3)
N2B .3540(11) .0503(4) .5171(3) .069(3)
N3B .4122(13) -.1549(5) .3205(3) .077(4)
C4'B .3821(12) -.0963(6) .3618(3) .048(3)
C3'B .4001(12) -.1273(5) .4095(3) .049(4)
C2'B .3740(12) -.0729(6) .4481(3) .054(4)
C1'B .3371(11) .0123(5) .4384(3) .045(3)
C6'B .3143(12) .0417(6) .3904(3) .058(4)
C5'B .3404(13) -.0133(5) .3517(3) .056(4)
C10B .2256(15) .1960(5) .5422(4) .080(5)
C2B .3339(16) .1159(5) .5562(3) .057(4)
C3B .5383(17) .1362(6) .5730(4) .063(4)
C4B .5502(16) .1235(6) .6278(4) .057(4)
C9B .3807(16) .0851(5) .6427(3) .049(4)
C1B .2466(16) .0735(7) .6008(4) .064(4)
C8B .3442(15) .0629(6) .6922(3) .067(4)
C7B .4990(18) .0805(7) .7236(4) .082(4)
C6B .6672(17) .1174(7) .7094(4) .089(5)
C5B .7008(14) .1371(6) .6602(4) .084(5)
H3'B .4335(12) -.1931(5) .4160(3) 5.0
H2'B .3817(12) -.0956(6) .4855(3) 5.0
H6'B .2726(12) .1066(6) .3836(3) 5.0
H5'B .3314(13) .0090(6) .3142(3) 5.0
H11B .0805(16) .1802(5) .5304(3) 7.0
H12B .3014(16) .2277(5) .5128(3) 7.0
H13B .2180(16) .2373(5) .5738(3) 7.0
H81B .2100(17) .0347(6) .7047(3) 6.0
H82B .486(2) .0634(7) .7619(4) 8.0
H6B .777(2) .1332(7) .7363(4) 9.0
H5B .8390(17) .1615(6) .6481(4) 8.0

loop_
_geom_angle_atom_site_label_1
_geom_angle_atom_site_label_2
_geom_angle_atom_site_label_3
_geom_angle
_geom_angle_publ_flag
N2A N1A C1'A 112.6(6) yes
N1A N2A C2A 113.4(6) yes
O3A N3A O4A 123.4(9) yes
O4A N3A C4'A 119.6(9) yes
O3A N3A C4'A 117.0(8) yes
N3A C4'A C5'A 119.2(8) yes
N3A C4'A C3'A 119.5(7) yes
C3'A C4'A C5'A 121.3(8) yes
C4'A C3'A C2'A 118.4(8) yes
C3'A C2'A C1'A 120.1(8) yes
N1A C1'A C2'A 115.1(7) yes
C2'A C1'A C6'A 121.4(8) yes
N1A C1'A C6'A 123.5(7) yes
C1'A C6'A C5'A 119.3(8) yes
C4'A C5'A C6'A 119.4(8) yes
N2A C2A C10A 114.6(7) yes
C10A C2A C1A 110.9(7) yes
C10A C2A C3A 111.5(7) yes
N2A C2A C1A 105.7(7) yes
N2A C2A C3A 107.9(7) yes
C3A C2A C1A 105.8(7) yes
O1A C3A C2A 126.5(8) yes
C2A C3A C4A 105.5(7) yes
O1A C3A C4A 127.9(8) yes
C3A C4A C5A 128.7(9) yes
C3A C4A C9A 112.2(7) yes
C9A C4A C5A 118.9(9) yes
C4A C9A C8A 122.8(8) yes
C4A C9A C1A 109.1(9) yes
C1A C9A C8A 127.8(9) yes
C2A C1A C9A 106.5(9) yes
O2A C1A C9A 127.1(10) yes
O2A C1A C2A 126.3(9) yes
C9A C8A C7A 115.8(9) yes
C8A C7A C6A 122.3(11) yes
C7A C6A C5A 121.4(11) yes
C4A C5A C6A 118.6(10) yes
N2B N1B C1'B 112.8(6) yes
N1B N2B C2B 113.6(6) yes
O3B N3B O4B 122.0(9) yes
O4B N3B C4'B 117.7(8) yes
O3B N3B C4'B 120.0(9) yes
N3B C4'B C5'B 118.6(7) yes
N3B C4'B C3'B 118.5(8) yes
C3'B C4'B C5'B 122.8(8) yes
C4'B C3'B C2'B 118.8(7) yes
C3'B C2'B C1'B 119.0(7) yes
N1B C1'B C2'B 123.9(7) yes
C2'B C1'B C6'B 121.2(7) yes
N1B C1'B C6'B 114.7(7) yes
C1'B C6'B C5'B 119.4(8) yes
C4'B C5'B C6'B 118.5(8) yes
N2B C2B C10B 116.6(7) yes
C10B C2B C1B 112.0(8) yes
C10B C2B C3B 110.9(8) yes
N2B C2B C1B 107.5(7) yes
N2B C2B C3B 106.0(8) yes
C3B C2B C1B 102.8(7) yes
O1B C3B C2B 128.0(9) yes
C2B C3B C4B 108.7(8) yes
O1B C3B C4B 123.3(9) yes
C3B C4B C5B 130.8(9) yes
C3B C4B C9B 107.7(9) yes
C9B C4B C5B 121.3(8) yes
C4B C9B C8B 122.7(8) yes
C4B C9B C1B 111.0(8) yes
C1B C9B C8B 126.3(9) yes
C2B C1B C9B 108.4(8) yes
O2B C1B C9B 127.1(8) yes
O2B C1B C2B 124.5(8) yes
C9B C8B C7B 113.4(9) yes
C8B C7B C6B 124.4(10) yes
C7B C6B C5B 120.8(11) yes
C4B C5B C6B 117.0(10) yes

loop_
_geom_bond_atom_site_label_1
_geom_bond_atom_site_label_2
_geom_bond_distance
_geom_bond_publ_flag
O1A C3A 1.180(10) yes
O2A C1A 1.200(10) yes
O3A N3A 1.240(10) yes
O4A N3A 1.200(10) yes
N1A N2A 1.250(10) yes
N1A C1'A 1.460(10) yes
N2A C2A 1.490(10) yes
N3A C4'A 1.470(10) yes
C4'A C3'A 1.390(10) yes
C4'A C5'A 1.410(10) yes
C3'A C2'A 1.370(10) yes
C2'A C1'A 1.390(10) yes
C1'A C6'A 1.390(10) yes
C6'A C5'A 1.360(10) yes
C10A C2A 1.560(10) yes
C2A C3A 1.530(10) yes
C2A C1A 1.54(2) yes
C3A C4A 1.480(10) yes
C4A C9A 1.40(2) yes
C4A C5A 1.400(10) yes
C9A C1A 1.490(10) yes
C9A C8A 1.40(2) yes
C8A C7A 1.38(2) yes
C7A C6A 1.39(2) yes
C6A C5A 1.37(2) yes
O1B C3B 1.230(10) yes
O2B C1B 1.230(10) yes
O3B N3B 1.180(10) yes
O4B N3B 1.190(10) yes
N1B N2B 1.230(10) yes
N1B C1'B 1.440(10) yes
N2B C2B 1.490(10) yes
N3B C4'B 1.470(10) yes
C4'B C3'B 1.390(10) yes
C4'B C5'B 1.370(10) yes
C3'B C2'B 1.370(10) yes
C2'B C1'B 1.400(10) yes
C1'B C6'B 1.400(10) yes
C6'B C5'B 1.380(10) yes
C10B C2B 1.520(10) yes
C2B C3B 1.520(10) yes
C2B C1B 1.510(10) yes
C3B C4B 1.510(10) yes
C4B C9B 1.38(2) yes
C4B C5B 1.38(2) yes
C9B C1B 1.480(10) yes
C9B C8B 1.410(10) yes
C8B C7B 1.39(2) yes
C7B C6B 1.35(2) yes
C6B C5B 1.39(2) yes

loop_
_cod_changelog_entry_id
_cod_changelog_entry_author
_cod_changelog_entry_date
_cod_changelog_entry_text
1 'Vaitkus, Antanas' 2024-04-22T16:05:00+03:00
;
 Updated bibliographic information.
;
